data_2218669
loop_
_publ_author_name
'Xia, Rong'
'Xu, Hai-Jun'

_publ_section_title
;
 (+-)-1-(1<i>H</i>-Benzimidazol-2-yl)ethanol
;
_journal_coeditor_code DN2341
_journal_issue 7
_journal_name_full 'Acta Crystallographica Section E'
_journal_page_first o1223
_journal_paper_doi 10.1107/S1600536808013871
_journal_volume 64
_journal_year 2008
_chemical_formula_iupac 'C9 H10 N2 O'
_chemical_formula_moiety 'C9 H10 N2 O'
_chemical_formula_sum 'C9 H10 N2 O'
_chemical_formula_weight 162.19
_chemical_name_systematic
;
(+-)-1-(1<i>H</i>-Benzimidazol-2-yl)ethanol
;
_space_group_IT_number 18
_symmetry_cell_setting orthorhombic
_symmetry_space_group_name_Hall 'P 2 2ab'
_symmetry_space_group_name_H-M 'P 21 21 2'
_atom_sites_solution_hydrogens geom
_atom_sites_solution_primary direct
_atom_sites_solution_secondary difmap
_audit_creation_method SHELXL-97
_cell_angle_alpha 90.00
_cell_angle_beta 90.00
_cell_angle_gamma 90.00
_cell_formula_units_Z 8
_cell_length_a 13.734(3)
_cell_length_b 15.376(3)
_cell_length_c 7.9163(16)
_cell_measurement_reflns_used 10749
_cell_measurement_temperature 293(2)
_cell_measurement_theta_max 27.95
_cell_measurement_theta_min 2.35
_cell_volume 1671.7(6)
_computing_cell_refinement 'CrystalClear (Rigaku, 2005)'
_computing_data_collection 'CrystalClear (Rigaku, 2005)'
_computing_data_reduction 'CrystalClear (Rigaku, 2005)'
_computing_molecular_graphics
;
ORTEPIII (Burnett & Johnson, 1996),  ORTEP-3 (Farrugia, 1997)
and
PLATON (Spek, 2003)
;
_computing_publication_material 'SHELXL97 (Sheldrick, 2008)'
_computing_structure_refinement 'SHELXL97 (Sheldrick, 2008)'
_computing_structure_solution 'SHELXS97 (Sheldrick, 2008)'
_diffrn_ambient_temperature 293(2)
_diffrn_detector_area_resol_mean 13.6612
_diffrn_measured_fraction_theta_full 0.997
_diffrn_measured_fraction_theta_max 0.997
_diffrn_measurement_device_type 'Rigaku Mercury2'
_diffrn_measurement_method \w
_diffrn_radiation_monochromator graphite
_diffrn_radiation_source 'fine-focus sealed tube'
_diffrn_radiation_type MoK\a
_diffrn_radiation_wavelength 0.71073
_diffrn_reflns_av_R_equivalents 0.1151
_diffrn_reflns_av_sigmaI/netI 0.0705
_diffrn_reflns_limit_h_max 17
_diffrn_reflns_limit_h_min -17
_diffrn_reflns_limit_k_max 19
_diffrn_reflns_limit_k_min -19
_diffrn_reflns_limit_l_max 10
_diffrn_reflns_limit_l_min -10
_diffrn_reflns_number 17487
_diffrn_reflns_theta_full 27.47
_diffrn_reflns_theta_max 27.47
_diffrn_reflns_theta_min 3.04
_diffrn_standards_number 0
_exptl_absorpt_coefficient_mu 0.087
_exptl_absorpt_correction_T_max 1.00
_exptl_absorpt_correction_T_min 0.912
_exptl_absorpt_correction_type multi-scan
_exptl_absorpt_process_details '(CrystalClear; Rigaku, 2005)'
_exptl_crystal_colour red
_exptl_crystal_density_diffrn 1.289
_exptl_crystal_density_method 'not measured'
_exptl_crystal_description block
_exptl_crystal_F_000 688
_exptl_crystal_size_max 0.200
_exptl_crystal_size_mid 0.180
_exptl_crystal_size_min 0.050
_refine_diff_density_max 0.171
_refine_diff_density_min -0.183
_refine_ls_extinction_method none
_refine_ls_goodness_of_fit_ref 1.066
_refine_ls_hydrogen_treatment constr
_refine_ls_matrix_type full
_refine_ls_number_parameters 221
_refine_ls_number_reflns 2199
_refine_ls_number_restraints 0
_refine_ls_restrained_S_all 1.066
_refine_ls_R_factor_all 0.1087
_refine_ls_R_factor_gt 0.0586
_refine_ls_shift/su_max 0.000
_refine_ls_shift/su_mean 0.000
_refine_ls_structure_factor_coef Fsqd
_refine_ls_weighting_details 'calc w=1/[\s^2^(Fo^2^)+(0.0395P)^2^+0.22P] where P=(Fo^2^+2Fc^2^)/3'
_refine_ls_weighting_scheme calc
_refine_ls_wR_factor_gt 0.1063
_refine_ls_wR_factor_ref 0.1234
_reflns_number_gt 1380
_reflns_number_total 2199
_reflns_threshold_expression I>2\s(I)
_cod_data_source_file dn2341.cif
_cod_data_source_block I
_cod_database_code 2218669
_cod_database_fobs_code 2218669

loop_
_symmetry_equiv_pos_as_xyz
'x, y, z'
'-x, -y, z'
'-x+1/2, y+1/2, -z'
'x+1/2, -y+1/2, -z'

loop_
_atom_site_type_symbol
_atom_site_label
_atom_site_fract_x
_atom_site_fract_y
_atom_site_fract_z
_atom_site_U_iso_or_equiv
_atom_site_adp_type
_atom_site_calc_flag
_atom_site_refinement_flags
_atom_site_occupancy
C C1 0.6823(3) 0.3355(2) 1.1332(4) 0.0383(9) Uani d . 1
C C2 0.7541(3) 0.3880(2) 1.1995(5) 0.0496(10) Uani d . 1
H H2A 0.8168 0.3885 1.1551 0.060 Uiso calc R 1
C C3 0.7292(3) 0.4388(3) 1.3323(5) 0.0605(12) Uani d . 1
H H3 0.7760 0.4750 1.3801 0.073 Uiso calc R 1
C C4 0.6362(4) 0.4384(3) 1.3984(6) 0.0652(13) Uani d . 1
H H4A 0.6219 0.4740 1.4900 0.078 Uiso calc R 1
C C5 0.5647(3) 0.3868(3) 1.3328(6) 0.0622(12) Uani d . 1
H H5 0.5021 0.3872 1.3774 0.075 Uiso calc R 1
C C6 0.5887(3) 0.3340(2) 1.1975(5) 0.0427(9) Uani d . 1
C C7 0.5899(3) 0.2474(2) 0.9864(5) 0.0428(9) Uani d . 1
C C8 0.5593(3) 0.1874(3) 0.8498(5) 0.0520(11) Uani d . 1
H H8 0.4882 0.1823 0.8527 0.062 Uiso calc R 1
C C9 0.6018(4) 0.0985(3) 0.8690(6) 0.0919(18) Uani d . 1
H H9A 0.5832 0.0632 0.7743 0.138 Uiso calc R 1
H H9B 0.5781 0.0725 0.9713 0.138 Uiso calc R 1
H H9C 0.6715 0.1027 0.8737 0.138 Uiso calc R 1
C C10 0.3684(3) 0.3451(2) 0.6778(5) 0.0423(9) Uani d . 1
C C11 0.4085(3) 0.3972(3) 0.8015(5) 0.0563(11) Uani d . 1
H H11 0.4721 0.3888 0.8385 0.068 Uiso calc R 1
C C12 0.3517(3) 0.4614(3) 0.8676(5) 0.0614(12) Uani d . 1
H H12 0.3768 0.4974 0.9514 0.074 Uiso calc R 1
C C13 0.2571(3) 0.4740(3) 0.8120(5) 0.0576(11) Uani d . 1
H H13 0.2203 0.5186 0.8591 0.069 Uiso calc R 1
C C14 0.2166(3) 0.4234(2) 0.6914(5) 0.0511(10) Uani d . 1
H H14 0.1527 0.4317 0.6561 0.061 Uiso calc R 1
C C15 0.2740(3) 0.3592(2) 0.6231(4) 0.0401(9) Uani d . 1
C C16 0.3419(2) 0.2520(2) 0.4833(4) 0.0380(8) Uani d . 1
C C17 0.3509(3) 0.1825(2) 0.3527(4) 0.0463(10) Uani d . 1
H H17 0.2934 0.1450 0.3628 0.056 Uiso calc R 1
C C18 0.4389(3) 0.1262(3) 0.3790(6) 0.0581(11) Uani d . 1
H H18A 0.4414 0.0826 0.2924 0.087 Uiso calc R 1
H H18B 0.4349 0.0986 0.4876 0.087 Uiso calc R 1
H H18C 0.4965 0.1614 0.3739 0.087 Uiso calc R 1
N N1 0.68087(19) 0.27939(19) 0.9990(3) 0.0451(8) Uani d . 1
H H1A 0.7292 0.2669 0.9345 0.054 Uiso calc R 1
N N2 0.5316(2) 0.2773(2) 1.1042(4) 0.0486(8) Uani d . 1
N N3 0.4093(2) 0.27755(19) 0.5867(4) 0.0443(8) Uani d . 1
N N4 0.25902(19) 0.29851(18) 0.4998(4) 0.0425(7) Uani d . 1
H H4 0.2063 0.2912 0.4429 0.051 Uiso calc R 1
O O1 0.58658(16) 0.2215(2) 0.6915(3) 0.0532(7) Uani d . 1
H H1 0.5385 0.2415 0.6440 0.080 Uiso calc R 1
O O2 0.34919(16) 0.21938(19) 0.1892(3) 0.0546(7) Uani d . 1
H H2 0.4018 0.2426 0.1697 0.082 Uiso calc R 1

loop_
_atom_site_aniso_label
_atom_site_aniso_U_11
_atom_site_aniso_U_22
_atom_site_aniso_U_33
_atom_site_aniso_U_12
_atom_site_aniso_U_13
_atom_site_aniso_U_23
C1 0.041(2) 0.046(2) 0.0280(19) -0.0019(17) 0.0020(17) 0.0067(17)
C2 0.042(2) 0.060(3) 0.047(2) -0.0057(19) 0.000(2) 0.008(2)
C3 0.065(3) 0.065(3) 0.052(3) -0.006(2) -0.009(3) -0.005(2)
C4 0.086(4) 0.060(3) 0.050(3) 0.001(3) 0.002(3) -0.009(2)
C5 0.059(3) 0.073(3) 0.055(3) 0.000(2) 0.018(2) -0.008(3)
C6 0.041(2) 0.051(2) 0.036(2) -0.0025(18) 0.0054(19) 0.0037(19)
C7 0.039(2) 0.052(2) 0.037(2) -0.0042(19) -0.0017(19) 0.0043(18)
C8 0.047(2) 0.063(3) 0.046(2) -0.0012(19) -0.002(2) 0.000(2)
C9 0.135(5) 0.062(3) 0.078(4) 0.008(3) -0.040(4) -0.005(3)
C10 0.042(2) 0.044(2) 0.040(2) -0.0017(17) -0.007(2) 0.0045(18)
C11 0.057(3) 0.057(3) 0.055(3) 0.005(2) -0.015(2) -0.003(2)
C12 0.076(3) 0.057(3) 0.051(3) -0.002(2) -0.009(3) -0.003(2)
C13 0.064(3) 0.056(3) 0.053(3) 0.003(2) 0.006(3) -0.006(2)
C14 0.043(2) 0.054(3) 0.057(3) 0.0029(19) 0.005(2) 0.003(2)
C15 0.040(2) 0.048(2) 0.0323(19) 0.0002(18) -0.0009(18) 0.0053(18)
C16 0.0317(19) 0.042(2) 0.040(2) -0.0067(16) -0.0017(18) 0.0069(17)
C17 0.041(2) 0.055(2) 0.042(2) -0.0082(18) -0.0007(19) -0.0018(19)
C18 0.053(2) 0.056(3) 0.065(3) 0.009(2) -0.005(2) -0.005(2)
N1 0.0335(16) 0.066(2) 0.0355(16) 0.0029(15) 0.0070(15) -0.0025(17)
N2 0.0388(17) 0.063(2) 0.0443(17) -0.0022(16) 0.0071(15) 0.0033(17)
N3 0.0394(17) 0.048(2) 0.0453(17) 0.0020(16) -0.0106(16) -0.0019(16)
N4 0.0292(15) 0.0576(19) 0.0407(16) 0.0002(15) -0.0056(15) 0.0033(17)
O1 0.0353(14) 0.088(2) 0.0368(14) 0.0083(14) -0.0012(13) 0.0011(16)
O2 0.0335(14) 0.089(2) 0.0413(14) -0.0056(14) -0.0032(13) -0.0031(15)

loop_
_atom_type_symbol
_atom_type_description
_atom_type_scat_dispersion_real
_atom_type_scat_dispersion_imag
_atom_type_scat_source
C C 0.0033 0.0000 'International Tables Vol C Tables 4.2.6.8 and 6.1.1.4'
H H 0.0000 0.0000 'International Tables Vol C Tables 4.2.6.8 and 6.1.1.4'
N N 0.0061 0.0000 'International Tables Vol C Tables 4.2.6.8 and 6.1.1.4'
O O 0.0106 0.0000 'International Tables Vol C Tables 4.2.6.8 and 6.1.1.4'

loop_
_geom_angle_atom_site_label_1
_geom_angle_atom_site_label_2
_geom_angle_atom_site_label_3
_geom_angle
N1 C1 C2 132.5(3)
N1 C1 C6 105.2(3)
C2 C1 C6 122.3(3)
C3 C2 C1 116.9(4)
C3 C2 H2A 121.5
C1 C2 H2A 121.5
C2 C3 C4 121.7(4)
C2 C3 H3 119.1
C4 C3 H3 119.1
C5 C4 C3 121.6(4)
C5 C4 H4A 119.2
C3 C4 H4A 119.2
C4 C5 C6 117.6(4)
C4 C5 H5 121.2
C6 C5 H5 121.2
C1 C6 C5 119.8(4)
C1 C6 N2 109.9(3)
C5 C6 N2 130.3(4)
N2 C7 N1 112.6(3)
N2 C7 C8 124.3(3)
N1 C7 C8 123.0(3)
O1 C8 C7 110.0(3)
O1 C8 C9 109.1(4)
C7 C8 C9 112.6(3)
O1 C8 H8 108.4
C7 C8 H8 108.4
C9 C8 H8 108.4
C8 C9 H9A 109.5
C8 C9 H9B 109.5
H9A C9 H9B 109.5
C8 C9 H9C 109.5
H9A C9 H9C 109.5
H9B C9 H9C 109.5
C11 C10 N3 130.1(3)
C11 C10 C15 120.4(4)
N3 C10 C15 109.5(3)
C12 C11 C10 117.6(4)
C12 C11 H11 121.2
C10 C11 H11 121.2
C11 C12 C13 121.1(4)
C11 C12 H12 119.5
C13 C12 H12 119.5
C14 C13 C12 122.0(4)
C14 C13 H13 119.0
C12 C13 H13 119.0
C13 C14 C15 117.1(4)
C13 C14 H14 121.5
C15 C14 H14 121.5
N4 C15 C14 133.3(4)
N4 C15 C10 105.0(3)
C14 C15 C10 121.8(4)
N3 C16 N4 112.4(3)
N3 C16 C17 126.5(3)
N4 C16 C17 121.1(3)
O2 C17 C16 110.2(3)
O2 C17 C18 111.8(3)
C16 C17 C18 112.6(3)
O2 C17 H17 107.3
C16 C17 H17 107.3
C18 C17 H17 107.3
C17 C18 H18A 109.5
C17 C18 H18B 109.5
H18A C18 H18B 109.5
C17 C18 H18C 109.5
H18A C18 H18C 109.5
H18B C18 H18C 109.5
C7 N1 C1 107.5(3)
C7 N1 H1A 126.2
C1 N1 H1A 126.2
C7 N2 C6 104.7(3)
C16 N3 C10 105.4(3)
C16 N4 C15 107.7(3)
C16 N4 H4 126.2
C15 N4 H4 126.2
C8 O1 H1 109.5
C17 O2 H2 109.5

loop_
_geom_bond_atom_site_label_1
_geom_bond_atom_site_label_2
_geom_bond_distance
C1 N1 1.368(4)
C1 C2 1.379(5)
C1 C6 1.383(5)
C2 C3 1.354(5)
C2 H2A 0.9300
C3 C4 1.381(6)
C3 H3 0.9300
C4 C5 1.364(6)
C4 H4A 0.9300
C5 C6 1.384(5)
C5 H5 0.9300
C6 N2 1.386(5)
C7 N2 1.312(4)
C7 N1 1.347(4)
C7 C8 1.482(5)
C8 O1 1.410(4)
C8 C9 1.494(6)
C8 H8 0.9800
C9 H9A 0.9600
C9 H9B 0.9600
C9 H9C 0.9600
C10 C11 1.379(5)
C10 N3 1.384(4)
C10 C15 1.385(5)
C11 C12 1.364(5)
C11 H11 0.9300
C12 C13 1.385(5)
C12 H12 0.9300
C13 C14 1.352(5)
C13 H13 0.9300
C14 C15 1.374(5)
C14 H14 0.9300
C15 N4 1.366(4)
C16 N3 1.297(4)
C16 N4 1.350(4)
C16 C17 1.492(5)
C17 O2 1.413(4)
C17 C18 1.501(5)
C17 H17 0.9800
C18 H18A 0.9600
C18 H18B 0.9600
C18 H18C 0.9600
N1 H1A 0.8600
N4 H4 0.8600
O1 H1 0.8200
O2 H2 0.8200

loop_
_geom_hbond_atom_site_label_D
_geom_hbond_atom_site_label_H
_geom_hbond_atom_site_label_A
_geom_hbond_site_symmetry_A
_geom_hbond_distance_DH
_geom_hbond_distance_HA
_geom_hbond_distance_DA
_geom_hbond_angle_DHA
O1 H1 N3 . 0.82 1.91 2.713(4) 164.6
N4 H4 O1 4_456 0.86 1.97 2.828(4) 178.0
O2 H2 N2 1_554 0.82 1.93 2.743(4) 169.6
N1 H1A O2 4_556 0.86 1.93 2.751(4) 159.6

loop_
_cod_related_entry_id
_cod_related_entry_database
_cod_related_entry_code
1 ChemSpider 637033
